data_7106808
loop_
_publ_author_name
'Yao, Xiao-Qiang'
'Pan, Zhao-Rui'
'Hu, Jin-Song'
'Li, Yi-Zhi'
'Guo, Zi-Jian'
'Zheng, He-Gen'

_publ_section_title
;
 The rational synthesis of (10,3)-type MOFs based on tetranuclear [W(Mo)OS3Cu3]+
 secondary building units
;
_journal_coden_ASTM CHCOFS
_journal_issue 36
_journal_name_full
;
 Chemical Communications (Cambridge, United Kingdom)
;
_journal_page_first 10049
_journal_page_last 10051
_journal_paper_doi 10.1039/c1cc12691a
_journal_volume 47
_journal_year 2011
_chemical_formula_moiety 'C45 H35 Cu3 Mo N10 O S3, I'
_chemical_formula_sum 'C45 H35 Cu3 I Mo N10 O S3'
_chemical_formula_weight 1241.47
_space_group_IT_number 2
_symmetry_cell_setting triclinic
_symmetry_space_group_name_Hall '-P 1'
_symmetry_space_group_name_H-M 'P -1'
_atom_sites_solution_hydrogens geom
_atom_sites_solution_primary direct
_atom_sites_solution_secondary difmap
_audit_creation_method SHELXL-97
_cell_angle_alpha 74.739(6)
_cell_angle_beta 76.360(5)
_cell_angle_gamma 80.407(5)
_cell_formula_units_Z 2
_cell_length_a 12.004(5)
_cell_length_b 12.215(5)
_cell_length_c 16.157(7)
_cell_measurement_reflns_used 1672
_cell_measurement_temperature 291(2)
_cell_measurement_theta_max 23.37
_cell_measurement_theta_min 2.61
_cell_volume 2207.2(16)
_computing_cell_refinement SMART
_computing_data_collection 'SMART (Bruker, 2000)'
_computing_data_reduction 'SAINT (Bruker, 2000)'
_computing_molecular_graphics SHELXTL
_computing_publication_material SHELXTL
_computing_structure_refinement SHELXTL
_computing_structure_solution 'SHELXTL (Bruker, 2000)'
_diffrn_ambient_temperature 291(2)
_diffrn_measured_fraction_theta_full 0.976
_diffrn_measured_fraction_theta_max 0.976
_diffrn_measurement_device_type 'Bruker Smart Apex CCD'
_diffrn_measurement_method 'phi and omega scans'
_diffrn_radiation_monochromator graphite
_diffrn_radiation_source 'sealed tube'
_diffrn_radiation_type MoK\a
_diffrn_radiation_wavelength 0.71073
_diffrn_reflns_av_R_equivalents 0.0304
_diffrn_reflns_av_sigmaI/netI 0.0825
_diffrn_reflns_limit_h_max 14
_diffrn_reflns_limit_h_min -13
_diffrn_reflns_limit_k_max 15
_diffrn_reflns_limit_k_min -14
_diffrn_reflns_limit_l_max 19
_diffrn_reflns_limit_l_min -9
_diffrn_reflns_number 11934
_diffrn_reflns_theta_full 26.00
_diffrn_reflns_theta_max 26.00
_diffrn_reflns_theta_min 1.74
_exptl_absorpt_coefficient_mu 2.595
_exptl_absorpt_correction_T_max 0.60
_exptl_absorpt_correction_T_min 0.51
_exptl_absorpt_correction_type multi-scan
_exptl_absorpt_process_details 'SADABS; Bruker, 2000'
_exptl_crystal_colour 'dark red'
_exptl_crystal_density_diffrn 1.868
_exptl_crystal_density_method 'not measured'
_exptl_crystal_description rhombic
_exptl_crystal_F_000 1226
_exptl_crystal_size_max 0.26
_exptl_crystal_size_mid 0.22
_exptl_crystal_size_min 0.20
_refine_diff_density_max 0.773
_refine_diff_density_min -0.678
_refine_diff_density_rms 0.109
_refine_ls_extinction_method none
_refine_ls_goodness_of_fit_ref 1.097
_refine_ls_hydrogen_treatment constr
_refine_ls_matrix_type full
_refine_ls_number_parameters 577
_refine_ls_number_reflns 8459
_refine_ls_number_restraints 0
_refine_ls_restrained_S_all 1.097
_refine_ls_R_factor_all 0.0867
_refine_ls_R_factor_gt 0.0613
_refine_ls_shift/su_max 0.000
_refine_ls_shift/su_mean 0.000
_refine_ls_structure_factor_coef Fsqd
_refine_ls_weighting_details 'calc w=1/[\s^2^(Fo^2^)+(0.05P)^2^+1.99P] where P=(Fo^2^+2Fc^2^)/3'
_refine_ls_weighting_scheme calc
_refine_ls_wR_factor_gt 0.1143
_refine_ls_wR_factor_ref 0.1190
_reflns_number_gt 5934
_reflns_number_total 8459
_reflns_threshold_expression >2sigma(I)
_cod_data_source_file c1cc12691a.txt
_cod_data_source_block cluster1
_cod_original_cell_volume 2207.1(16)
_cod_original_sg_symbol_H-M 'P-1 '
_cod_database_code 7106808

loop_
_symmetry_equiv_pos_as_xyz
'x, y, z'
'-x, -y, -z'

loop_
_atom_site_label
_atom_site_type_symbol
_atom_site_fract_x
_atom_site_fract_y
_atom_site_fract_z
_atom_site_U_iso_or_equiv
_atom_site_adp_type
_atom_site_occupancy
_atom_site_symmetry_multiplicity
_atom_site_calc_flag
_atom_site_refinement_flags
_atom_site_disorder_assembly
_atom_site_disorder_group
C1 C 0.6427(7) 0.3908(7) 0.6178(5) 0.052(2) Uani 1 1 d . . .
H1 H 0.6365 0.4698 0.5978 0.063 Uiso 1 1 calc R . .
C2 C 0.6472(7) 0.3284(6) 0.7034(5) 0.0487(18) Uani 1 1 d . . .
H2 H 0.6421 0.3607 0.7504 0.058 Uiso 1 1 calc R . .
C3 C 0.6607(5) 0.1979(6) 0.6239(4) 0.0360(15) Uani 1 1 d . . .
H3 H 0.6671 0.1288 0.6082 0.043 Uiso 1 1 calc R . .
C4 C 0.6614(7) 0.1357(6) 0.7846(4) 0.0432(17) Uani 1 1 d . . .
C5 C 0.7210(6) 0.1468(6) 0.8433(4) 0.0391(15) Uani 1 1 d . . .
H5 H 0.7642 0.2079 0.8297 0.047 Uiso 1 1 calc R . .
C6 C 0.7183(5) 0.0699(6) 0.9216(4) 0.0396(16) Uani 1 1 d . . .
H6 H 0.7578 0.0802 0.9615 0.047 Uiso 1 1 calc R . .
C7 C 0.6549(5) -0.0273(5) 0.9431(4) 0.0299(13) Uani 1 1 d . . .
C8 C 0.5927(5) -0.0394(6) 0.8843(4) 0.0423(17) Uani 1 1 d . . .
H8 H 0.5496 -0.1006 0.8980 0.051 Uiso 1 1 calc R . .
C9 C 0.5952(5) 0.0405(5) 0.8048(4) 0.0335(14) Uani 1 1 d . . .
H9 H 0.5544 0.0324 0.7649 0.040 Uiso 1 1 calc R . .
C10 C 0.6492(5) -0.1121(5) 1.0309(4) 0.0276(12) Uani 1 1 d . . .
C11 C 0.6970(5) -0.0930(7) 1.0963(4) 0.0401(16) Uani 1 1 d . . .
H11 H 0.7315 -0.0265 1.0850 0.048 Uiso 1 1 calc R . .
C12 C 0.6952(5) -0.1689(5) 1.1770(4) 0.0319(14) Uani 1 1 d . . .
H12 H 0.7252 -0.1529 1.2201 0.038 Uiso 1 1 calc R . .
C13 C 0.6474(5) -0.2691(6) 1.1913(5) 0.0395(16) Uani 1 1 d . . .
C14 C 0.5977(6) -0.2907(6) 1.1294(4) 0.0354(14) Uani 1 1 d . . .
H14 H 0.5628 -0.3572 1.1415 0.043 Uiso 1 1 calc R . .
C15 C 0.5997(6) -0.2135(5) 1.0489(4) 0.0397(16) Uani 1 1 d . . .
H15 H 0.5678 -0.2294 1.0068 0.048 Uiso 1 1 calc R . .
C16 C 0.6484(5) 0.6772(5) 0.3485(4) 0.0327(14) Uani 1 1 d . . .
H16 H 0.6443 0.7502 0.3572 0.039 Uiso 1 1 calc R . .
C17 C 0.6526(6) 0.5736(5) 0.4137(4) 0.0378(16) Uani 1 1 d . . .
H17 H 0.6522 0.5662 0.4725 0.045 Uiso 1 1 calc R . .
C18 C 0.6557(6) 0.5332(5) 0.2839(5) 0.0437(17) Uani 1 1 d . . .
H18 H 0.6571 0.4933 0.2419 0.052 Uiso 1 1 calc R . .
C19 C 0.9879(7) 0.0855(7) 0.1334(5) 0.052(2) Uani 1 1 d . . .
H19 H 1.0377 0.0407 0.1685 0.062 Uiso 1 1 calc R . .
C20 C 1.0183(6) 0.1327(5) 0.0485(5) 0.048(2) Uani 1 1 d . . .
H20 H 1.0914 0.1245 0.0136 0.057 Uiso 1 1 calc R . .
C21 C 0.8361(6) 0.1899(6) 0.0950(4) 0.0457(18) Uani 1 1 d . . .
H21 H 0.7642 0.2327 0.0987 0.055 Uiso 1 1 calc R . .
C22 C 0.9143(6) 0.2758(6) -0.0617(4) 0.0387(16) Uani 1 1 d . . .
C23 C 1.0099(6) 0.2685(6) -0.1272(5) 0.056(2) Uani 1 1 d . . .
H23 H 1.0718 0.2134 -0.1173 0.067 Uiso 1 1 calc R . .
C24 C 1.0130(6) 0.3426(6) -0.2067(5) 0.0471(18) Uani 1 1 d . . .
H24 H 1.0789 0.3382 -0.2501 0.057 Uiso 1 1 calc R . .
C25 C 0.9195(7) 0.4266(6) -0.2261(5) 0.0484(18) Uani 1 1 d . . .
C26 C 0.8241(7) 0.4292(6) -0.1583(4) 0.0485(18) Uani 1 1 d . . .
H26 H 0.7604 0.4819 -0.1681 0.058 Uiso 1 1 calc R . .
C27 C 0.8209(6) 0.3555(5) -0.0763(4) 0.0358(14) Uani 1 1 d . . .
H27 H 0.7564 0.3598 -0.0316 0.043 Uiso 1 1 calc R . .
C28 C 0.9226(6) 0.5051(6) -0.3126(5) 0.0436(17) Uani 1 1 d . . .
C29 C 1.0264(6) 0.5307(6) -0.3640(5) 0.051(2) Uani 1 1 d . . .
H29 H 1.0934 0.4938 -0.3450 0.061 Uiso 1 1 calc R . .
C30 C 1.0359(6) 0.6113(6) -0.4451(4) 0.0398(16) Uani 1 1 d . . .
H30 H 1.1078 0.6267 -0.4798 0.048 Uiso 1 1 calc R . .
C31 C 0.9368(7) 0.6662(6) -0.4714(5) 0.0456(18) Uani 1 1 d . . .
C32 C 0.8292(6) 0.6435(6) -0.4223(5) 0.0412(16) Uani 1 1 d . . .
H32 H 0.7625 0.6810 -0.4414 0.049 Uiso 1 1 calc R . .
C33 C 0.8236(6) 0.5621(5) -0.3427(4) 0.0375(15) Uani 1 1 d . . .
H33 H 0.7517 0.5454 -0.3087 0.045 Uiso 1 1 calc R . .
C34 C 1.0414(6) -0.2124(6) 0.3968(5) 0.051(2) Uani 1 1 d . . .
H34 H 1.1147 -0.2498 0.4008 0.061 Uiso 1 1 calc R . .
C35 C 1.0183(6) -0.1170(6) 0.3335(4) 0.0435(17) Uani 1 1 d . . .
H35 H 1.0724 -0.0770 0.2899 0.052 Uiso 1 1 calc R . .
C36 C 0.8589(5) -0.1633(6) 0.4192(4) 0.0395(16) Uani 1 1 d . . .
H36 H 0.7819 -0.1623 0.4477 0.047 Uiso 1 1 calc R . .
C37 C 0.2054(6) 0.1127(6) 0.3534(5) 0.0402(15) Uani 1 1 d . . .
H37 H 0.1956 0.0585 0.4064 0.048 Uiso 1 1 calc R . .
C38 C 0.1220(6) 0.1536(6) 0.3098(4) 0.0381(15) Uani 1 1 d . . .
H38 H 0.0470 0.1340 0.3253 0.046 Uiso 1 1 calc R . .
C39 C 0.2808(6) 0.2302(4) 0.2431(4) 0.0330(14) Uani 1 1 d . . .
H39 H 0.3331 0.2759 0.2026 0.040 Uiso 1 1 calc R . .
C40 C 0.1219(5) 0.2990(5) 0.1683(4) 0.0307(13) Uani 1 1 d . . .
C41 C 0.0063(5) 0.3425(5) 0.1838(4) 0.0319(14) Uani 1 1 d . . .
H41 H -0.0405 0.3195 0.2386 0.038 Uiso 1 1 calc R . .
C42 C -0.0389(6) 0.4201(5) 0.1174(4) 0.0349(14) Uani 1 1 d . . .
H42 H -0.1166 0.4479 0.1288 0.042 Uiso 1 1 calc R . .
C43 C 0.0262(5) 0.4580(5) 0.0349(4) 0.0313(13) Uani 1 1 d . . .
C44 C 0.1436(5) 0.4104(5) 0.0193(5) 0.0367(15) Uani 1 1 d . . .
H44 H 0.1898 0.4313 -0.0360 0.044 Uiso 1 1 calc R . .
C45 C 0.1899(6) 0.3335(6) 0.0854(4) 0.0383(15) Uani 1 1 d . . .
H45 H 0.2673 0.3044 0.0745 0.046 Uiso 1 1 calc R . .
Cu1 Cu 0.64961(7) 0.31879(6) 0.42709(5) 0.03468(19) Uani 1 1 d . . .
Cu2 Cu 0.44812(7) 0.13777(7) 0.35632(5) 0.0363(2) Uani 1 1 d . . .
Cu3 Cu 0.79048(7) 0.07283(7) 0.28695(5) 0.03649(19) Uani 1 1 d . . .
I1 I 0.53504(4) 0.40887(4) 0.10667(3) 0.04589(14) Uani 1 1 d . . .
Mo1 Mo 0.63090(5) 0.10544(4) 0.42535(4) 0.03226(14) Uani 1 1 d . . .
N1 N 0.6496(4) 0.3077(5) 0.5666(3) 0.0353(12) Uani 1 1 d . . .
N2 N 0.6605(5) 0.2104(5) 0.7087(3) 0.0365(12) Uani 1 1 d . . .
N3 N 0.6517(5) 0.6503(4) 0.2685(4) 0.0367(12) Uani 1 1 d . . .
N4 N 0.6572(5) 0.4835(4) 0.3725(4) 0.0414(14) Uani 1 1 d . . .
N5 N 0.8703(5) 0.1133(4) 0.1619(4) 0.0377(13) Uani 1 1 d . . .
N6 N 0.9181(5) 0.1982(5) 0.0208(4) 0.0530(17) Uani 1 1 d . . .
N7 N 0.9454(5) -0.2440(4) 0.4511(4) 0.0375(13) Uani 1 1 d . . .
N8 N 0.8940(5) -0.0898(5) 0.3471(4) 0.0407(13) Uani 1 1 d . . .
N9 N 0.3088(5) 0.1570(4) 0.3138(3) 0.0360(12) Uani 1 1 d . . .
N10 N 0.1702(5) 0.2339(4) 0.2341(3) 0.0319(11) Uani 1 1 d . . .
O1 O 0.6346(4) 0.0056(4) 0.5214(3) 0.0373(10) Uani 1 1 d . . .
S1 S 0.48110(15) 0.24183(14) 0.44385(12) 0.0384(4) Uani 1 1 d . . .
S2 S 0.60799(14) 0.01959(14) 0.32190(11) 0.0357(4) Uani 1 1 d . . .
S3 S 0.79468(14) 0.19004(14) 0.37745(11) 0.0354(4) Uani 1 1 d . . .

loop_
_atom_site_aniso_label
_atom_site_aniso_U_11
_atom_site_aniso_U_22
_atom_site_aniso_U_33
_atom_site_aniso_U_23
_atom_site_aniso_U_13
_atom_site_aniso_U_12
C1 0.065(5) 0.050(4) 0.051(4) -0.003(4) -0.041(4) -0.005(4)
C2 0.064(5) 0.050(4) 0.038(4) -0.007(3) -0.018(3) -0.016(4)
C3 0.033(3) 0.039(4) 0.033(3) -0.009(3) -0.013(3) 0.015(3)
C4 0.058(5) 0.049(4) 0.027(3) 0.003(3) -0.022(3) -0.020(3)
C5 0.046(4) 0.044(4) 0.028(3) 0.007(3) -0.012(3) -0.022(3)
C6 0.031(3) 0.051(4) 0.035(4) 0.010(3) -0.018(3) -0.015(3)
C7 0.030(3) 0.033(3) 0.027(3) -0.005(2) -0.009(2) -0.002(3)
C8 0.028(3) 0.057(4) 0.042(4) 0.007(3) -0.020(3) -0.017(3)
C9 0.030(3) 0.039(3) 0.034(3) -0.007(3) -0.017(3) 0.002(3)
C10 0.032(3) 0.025(3) 0.023(3) -0.011(2) -0.001(2) 0.005(2)
C11 0.018(3) 0.070(5) 0.027(3) 0.004(3) -0.014(2) -0.002(3)
C12 0.039(4) 0.030(3) 0.029(3) -0.005(2) -0.021(3) 0.008(3)
C13 0.024(3) 0.051(4) 0.045(4) -0.022(3) -0.003(3) 0.001(3)
C14 0.040(4) 0.037(3) 0.028(3) -0.011(3) 0.005(3) -0.013(3)
C15 0.042(4) 0.032(3) 0.041(4) -0.005(3) -0.003(3) -0.005(3)
C16 0.038(3) 0.040(3) 0.020(3) 0.009(3) -0.018(3) -0.008(3)
C17 0.048(4) 0.027(3) 0.029(3) -0.003(3) -0.012(3) 0.019(3)
C18 0.055(4) 0.029(3) 0.050(4) -0.003(3) -0.033(3) 0.010(3)
C19 0.053(5) 0.055(5) 0.038(4) -0.016(3) -0.003(3) 0.019(4)
C20 0.035(4) 0.027(3) 0.049(4) 0.016(3) 0.015(3) 0.015(3)
C21 0.037(4) 0.041(4) 0.041(4) 0.001(3) 0.001(3) 0.017(3)
C22 0.036(4) 0.044(4) 0.028(3) -0.014(3) -0.001(3) 0.018(3)
C23 0.037(4) 0.041(4) 0.052(5) 0.021(3) 0.019(3) 0.013(3)
C24 0.043(4) 0.046(4) 0.037(4) 0.004(3) 0.000(3) 0.005(3)
C25 0.042(4) 0.039(4) 0.056(5) -0.004(3) -0.003(3) -0.002(3)
C26 0.050(4) 0.052(4) 0.034(4) -0.003(3) -0.010(3) 0.009(3)
C27 0.033(3) 0.036(3) 0.034(3) -0.010(3) -0.005(3) 0.010(3)
C28 0.027(3) 0.050(4) 0.056(4) -0.007(3) -0.019(3) -0.003(3)
C29 0.032(4) 0.043(4) 0.047(4) 0.016(3) 0.005(3) 0.016(3)
C30 0.035(4) 0.039(4) 0.033(3) 0.001(3) 0.008(3) -0.007(3)
C31 0.053(4) 0.047(4) 0.039(4) 0.007(3) -0.021(3) -0.022(3)
C32 0.049(4) 0.033(3) 0.044(4) -0.011(3) -0.016(3) 0.004(3)
C33 0.030(3) 0.036(3) 0.048(4) 0.007(3) -0.018(3) -0.023(3)
C34 0.025(3) 0.052(4) 0.057(5) -0.007(4) 0.007(3) 0.015(3)
C35 0.034(4) 0.051(4) 0.036(4) -0.008(3) 0.009(3) -0.006(3)
C36 0.017(3) 0.055(4) 0.042(4) -0.004(3) -0.001(3) -0.011(3)
C37 0.035(4) 0.049(4) 0.045(4) -0.016(3) -0.015(3) -0.009(3)
C38 0.036(4) 0.038(3) 0.036(4) -0.005(3) -0.009(3) 0.008(3)
C39 0.042(4) 0.011(3) 0.048(4) 0.003(2) -0.026(3) -0.002(2)
C40 0.029(3) 0.027(3) 0.043(4) -0.003(3) -0.017(3) -0.017(2)
C41 0.021(3) 0.041(3) 0.032(3) 0.009(3) -0.010(2) -0.021(3)
C42 0.032(3) 0.030(3) 0.043(4) -0.001(3) -0.014(3) -0.006(3)
C43 0.026(3) 0.038(3) 0.031(3) -0.009(3) -0.010(2) 0.001(3)
C44 0.019(3) 0.026(3) 0.054(4) 0.008(3) -0.002(3) -0.005(2)
C45 0.029(3) 0.043(4) 0.044(4) -0.015(3) -0.009(3) 0.003(3)
Cu1 0.0357(4) 0.0315(4) 0.0347(4) -0.0036(3) -0.0092(3) -0.0014(3)
Cu2 0.0338(4) 0.0408(4) 0.0333(4) -0.0082(3) -0.0108(3) 0.0036(3)
Cu3 0.0389(4) 0.0377(4) 0.0352(4) -0.0121(3) -0.0024(3) -0.0121(3)
I1 0.0426(3) 0.0430(3) 0.0464(3) -0.0148(2) 0.0134(2) -0.0145(2)
Mo1 0.0336(3) 0.0260(3) 0.0343(3) -0.0019(2) -0.0091(2) -0.0005(2)
N1 0.029(3) 0.038(3) 0.035(3) -0.003(2) -0.008(2) 0.001(2)
N2 0.038(3) 0.046(3) 0.024(3) 0.005(2) -0.010(2) -0.017(2)
N3 0.036(3) 0.034(3) 0.043(3) -0.013(2) 0.002(2) -0.016(2)
N4 0.054(4) 0.025(3) 0.043(3) -0.007(2) -0.013(3) 0.004(2)
N5 0.039(3) 0.032(3) 0.039(3) -0.012(2) -0.003(2) 0.003(2)
N6 0.041(3) 0.041(3) 0.052(4) 0.004(3) 0.008(3) 0.015(3)
N7 0.037(3) 0.022(2) 0.050(3) -0.006(2) -0.002(2) -0.006(2)
N8 0.038(3) 0.048(3) 0.031(3) -0.008(3) 0.001(2) -0.005(3)
N9 0.033(3) 0.039(3) 0.036(3) -0.009(2) -0.014(2) 0.008(2)
N10 0.041(3) 0.027(3) 0.033(3) -0.009(2) -0.013(2) -0.009(2)
O1 0.036(2) 0.038(2) 0.038(3) -0.008(2) -0.014(2) 0.0038(19)
S1 0.0344(9) 0.0347(9) 0.0501(10) -0.0146(7) -0.0142(7) 0.0008(7)
S2 0.0323(8) 0.0364(8) 0.0410(9) -0.0118(7) -0.0115(7) -0.0004(7)
S3 0.0340(8) 0.0365(8) 0.0388(9) -0.0129(7) -0.0073(7) -0.0064(7)

loop_
_atom_type_symbol
_atom_type_description
_atom_type_scat_dispersion_real
_atom_type_scat_dispersion_imag
_atom_type_scat_source
C C 0.0033 0.0016 'International Tables Vol C Tables 4.2.6.8 and 6.1.1.4'
H H 0.0000 0.0000 'International Tables Vol C Tables 4.2.6.8 and 6.1.1.4'
N N 0.0061 0.0033 'International Tables Vol C Tables 4.2.6.8 and 6.1.1.4'
O O 0.0106 0.0060 'International Tables Vol C Tables 4.2.6.8 and 6.1.1.4'
S S 0.1246 0.1234 'International Tables Vol C Tables 4.2.6.8 and 6.1.1.4'
Cu Cu 0.3201 1.2651 'International Tables Vol C Tables 4.2.6.8 and 6.1.1.4'
Mo Mo -1.6832 0.6857 'International Tables Vol C Tables 4.2.6.8 and 6.1.1.4'
I I -0.4742 1.8119 'International Tables Vol C Tables 4.2.6.8 and 6.1.1.4'

loop_
_geom_angle_atom_site_label_1
_geom_angle_atom_site_label_2
_geom_angle_atom_site_label_3
_geom_angle
_geom_angle_site_symmetry_1
_geom_angle_site_symmetry_3
_geom_angle_publ_flag
C2 C1 N1 106.4(6) . . ?
C2 C1 H1 126.8 . . ?
N1 C1 H1 126.8 . . ?
C1 C2 N2 110.9(6) . . ?
C1 C2 H2 124.5 . . ?
N2 C2 H2 124.5 . . ?
N2 C3 N1 109.2(5) . . ?
N2 C3 H3 125.4 . . ?
N1 C3 H3 125.4 . . ?
N2 C4 C5 122.4(6) . . ?
N2 C4 C9 117.8(6) . . ?
C5 C4 C9 119.8(6) . . ?
C4 C5 C6 121.0(6) . . ?
C4 C5 H5 119.5 . . ?
C6 C5 H5 119.5 . . ?
C5 C6 C7 120.6(6) . . ?
C5 C6 H6 119.7 . . ?
C7 C6 H6 119.7 . . ?
C8 C7 C6 119.1(6) . . ?
C8 C7 C10 119.8(5) . . ?
C6 C7 C10 121.0(5) . . ?
C7 C8 C9 119.7(6) . . ?
C7 C8 H8 120.1 . . ?
C9 C8 H8 120.1 . . ?
C8 C9 C4 119.7(6) . . ?
C8 C9 H9 120.1 . . ?
C4 C9 H9 120.1 . . ?
C15 C10 C11 117.4(6) . . ?
C15 C10 C7 121.6(6) . . ?
C11 C10 C7 121.0(6) . . ?
C12 C11 C10 122.9(7) . . ?
C12 C11 H11 118.5 . . ?
C10 C11 H11 118.5 . . ?
C13 C12 C11 117.7(6) . . ?
C13 C12 H12 121.2 . . ?
C11 C12 H12 121.2 . . ?
N3 C13 C14 119.6(6) 1_546 . ?
N3 C13 C12 119.0(6) 1_546 . ?
C14 C13 C12 121.4(7) . . ?
C13 C14 C15 120.2(6) . . ?
C13 C14 H14 119.9 . . ?
C15 C14 H14 119.9 . . ?
C14 C15 C10 120.4(6) . . ?
C14 C15 H15 119.8 . . ?
C10 C15 H15 119.8 . . ?
N3 C16 C17 108.1(6) . . ?
N3 C16 H16 126.0 . . ?
C17 C16 H16 126.0 . . ?
N4 C17 C16 107.3(6) . . ?
N4 C17 H17 126.4 . . ?
C16 C17 H17 126.4 . . ?
N3 C18 N4 109.8(6) . . ?
N3 C18 H18 125.1 . . ?
N4 C18 H18 125.1 . . ?
C20 C19 N5 109.7(7) . . ?
C20 C19 H19 125.1 . . ?
N5 C19 H19 125.1 . . ?
C19 C20 N6 107.3(6) . . ?
C19 C20 H20 126.4 . . ?
N6 C20 H20 126.4 . . ?
N5 C21 N6 112.1(6) . . ?
N5 C21 H21 123.9 . . ?
N6 C21 H21 123.9 . . ?
C23 C22 C27 120.9(6) . . ?
C23 C22 N6 116.5(6) . . ?
C27 C22 N6 122.6(6) . . ?
C24 C23 C22 119.4(6) . . ?
C24 C23 H23 120.3 . . ?
C22 C23 H23 120.3 . . ?
C23 C24 C25 122.6(7) . . ?
C23 C24 H24 118.7 . . ?
C25 C24 H24 118.7 . . ?
C26 C25 C24 115.8(7) . . ?
C26 C25 C28 121.8(7) . . ?
C24 C25 C28 122.3(7) . . ?
C25 C26 C27 122.1(7) . . ?
C25 C26 H26 119.0 . . ?
C27 C26 H26 119.0 . . ?
C22 C27 C26 119.2(6) . . ?
C22 C27 H27 120.4 . . ?
C26 C27 H27 120.4 . . ?
C29 C28 C33 117.6(7) . . ?
C29 C28 C25 118.9(6) . . ?
C33 C28 C25 123.3(6) . . ?
C28 C29 C30 122.1(6) . . ?
C28 C29 H29 118.9 . . ?
C30 C29 H29 118.9 . . ?
C31 C30 C29 118.3(6) . . ?
C31 C30 H30 120.8 . . ?
C29 C30 H30 120.8 . . ?
C30 C31 C32 122.2(6) . . ?
C30 C31 N7 118.7(6) . 1_564 ?
C32 C31 N7 119.0(6) . 1_564 ?
C31 C32 C33 117.7(6) . . ?
C31 C32 H32 121.2 . . ?
C33 C32 H32 121.2 . . ?
C28 C33 C32 122.1(6) . . ?
C28 C33 H33 119.0 . . ?
C32 C33 H33 119.0 . . ?
N7 C34 C35 110.7(6) . . ?
N7 C34 H34 124.6 . . ?
C35 C34 H34 124.6 . . ?
C34 C35 N8 107.4(6) . . ?
C34 C35 H35 126.3 . . ?
N8 C35 H35 126.3 . . ?
N8 C36 N7 115.1(6) . . ?
N8 C36 H36 122.5 . . ?
N7 C36 H36 122.5 . . ?
C38 C37 N9 114.3(7) . . ?
C38 C37 H37 122.9 . . ?
N9 C37 H37 122.9 . . ?
C37 C38 N10 105.8(6) . . ?
C37 C38 H38 127.1 . . ?
N10 C38 H38 127.1 . . ?
N9 C39 N10 115.3(6) . . ?
N9 C39 H39 122.3 . . ?
N10 C39 H39 122.3 . . ?
N10 C40 C41 120.5(6) . . ?
N10 C40 C45 120.0(6) . . ?
C41 C40 C45 119.2(6) . . ?
C42 C41 C40 119.7(6) . . ?
C42 C41 H41 120.2 . . ?
C40 C41 H41 120.2 . . ?
C43 C42 C41 122.8(6) . . ?
C43 C42 H42 118.6 . . ?
C41 C42 H42 118.6 . . ?
C42 C43 C44 116.8(6) . . ?
C42 C43 C43 121.0(7) . 2_565 ?
C44 C43 C43 122.1(7) . 2_565 ?
C45 C44 C43 120.8(6) . . ?
C45 C44 H44 119.6 . . ?
C43 C44 H44 119.6 . . ?
C44 C45 C40 120.6(6) . . ?
C44 C45 H45 119.7 . . ?
C40 C45 H45 119.7 . . ?
N4 Cu1 N1 103.0(2) . . ?
N4 Cu1 S3 118.69(18) . . ?
N1 Cu1 S3 108.49(14) . . ?
N4 Cu1 S1 119.15(19) . . ?
N1 Cu1 S1 99.66(15) . . ?
S3 Cu1 S1 105.68(7) . . ?
N4 Cu1 Mo1 153.52(17) . . ?
N1 Cu1 Mo1 103.38(14) . . ?
S3 Cu1 Mo1 53.48(5) . . ?
S1 Cu1 Mo1 53.61(5) . . ?
N9 Cu2 S2 126.39(17) . . ?
N9 Cu2 S1 124.24(16) . . ?
S2 Cu2 S1 109.26(7) . . ?
N9 Cu2 O1 88.0(2) . 2_656 ?
S2 Cu2 O1 92.84(12) . 2_656 ?
S1 Cu2 O1 93.01(12) . 2_656 ?
N9 Cu2 Mo1 176.05(17) . . ?
S2 Cu2 Mo1 55.27(5) . . ?
S1 Cu2 Mo1 54.55(5) . . ?
O1 Cu2 Mo1 88.33(11) 2_656 . ?
N5 Cu3 N8 104.8(2) . . ?
N5 Cu3 S2 119.69(18) . . ?
N8 Cu3 S2 102.09(16) . . ?
N5 Cu3 S3 118.95(17) . . ?
N8 Cu3 S3 101.41(16) . . ?
S2 Cu3 S3 106.79(7) . . ?
N5 Cu3 Mo1 154.30(15) . . ?
N8 Cu3 Mo1 100.86(14) . . ?
S2 Cu3 Mo1 54.43(5) . . ?
S3 Cu3 Mo1 53.44(5) . . ?
O1 Mo1 S3 111.09(16) . . ?
O1 Mo1 S1 110.35(16) . . ?
S3 Mo1 S1 108.32(7) . . ?
O1 Mo1 S2 109.30(16) . . ?
S3 Mo1 S2 109.18(7) . . ?
S1 Mo1 S2 108.55(7) . . ?
O1 Mo1 Cu2 118.86(16) . . ?
S3 Mo1 Cu2 130.05(6) . . ?
S1 Mo1 Cu2 54.88(5) . . ?
S2 Mo1 Cu2 54.22(5) . . ?
O1 Mo1 Cu3 117.04(15) . . ?
S3 Mo1 Cu3 55.61(5) . . ?
S1 Mo1 Cu3 132.60(6) . . ?
S2 Mo1 Cu3 54.69(5) . . ?
Cu2 Mo1 Cu3 98.76(4) . . ?
O1 Mo1 Cu1 116.32(15) . . ?
S3 Mo1 Cu1 54.79(5) . . ?
S1 Mo1 Cu1 55.01(5) . . ?
S2 Mo1 Cu1 134.37(5) . . ?
Cu2 Mo1 Cu1 100.50(3) . . ?
Cu3 Mo1 Cu1 102.25(3) . . ?
C3 N1 C1 107.0(5) . . ?
C3 N1 Cu1 118.6(4) . . ?
C1 N1 Cu1 134.5(4) . . ?
C4 N2 C2 120.9(6) . . ?
C4 N2 C3 132.4(6) . . ?
C2 N2 C3 106.5(5) . . ?
C13 N3 C18 128.6(6) 1_564 . ?
C13 N3 C16 123.7(5) 1_564 . ?
C18 N3 C16 107.7(5) . . ?
C18 N4 C17 107.1(5) . . ?
C18 N4 Cu1 124.2(4) . . ?
C17 N4 Cu1 128.4(4) . . ?
C21 N5 C19 105.3(6) . . ?
C21 N5 Cu3 129.5(4) . . ?
C19 N5 Cu3 123.3(5) . . ?
C21 N6 C22 127.6(6) . . ?
C21 N6 C20 104.5(6) . . ?
C22 N6 C20 126.4(6) . . ?
C34 N7 C36 104.0(6) . . ?
C34 N7 C31 126.4(6) . 1_546 ?
C36 N7 C31 129.3(6) . 1_546 ?
C36 N8 C35 102.4(5) . . ?
C36 N8 Cu3 126.4(4) . . ?
C35 N8 Cu3 128.4(4) . . ?
C39 N9 C37 101.2(5) . . ?
C39 N9 Cu2 128.2(5) . . ?
C37 N9 Cu2 130.0(4) . . ?
C40 N10 C39 126.7(5) . . ?
C40 N10 C38 129.9(5) . . ?
C39 N10 C38 103.4(5) . . ?
Mo1 O1 Cu2 152.8(2) . 2_656 ?
Mo1 S1 Cu2 70.57(6) . . ?
Mo1 S1 Cu1 71.38(6) . . ?
Cu2 S1 Cu1 125.24(8) . . ?
Cu2 S2 Mo1 70.51(6) . . ?
Cu2 S2 Cu3 123.39(8) . . ?
Mo1 S2 Cu3 70.88(5) . . ?
Mo1 S3 Cu1 71.73(6) . . ?
Mo1 S3 Cu3 70.96(5) . . ?
Cu1 S3 Cu3 127.87(8) . . ?

loop_
_geom_bond_atom_site_label_1
_geom_bond_atom_site_label_2
_geom_bond_distance
_geom_bond_site_symmetry_2
_geom_bond_publ_flag
C1 C2 1.400(10) . ?
C1 N1 1.452(9) . ?
C1 H1 0.9300 . ?
C2 N2 1.405(9) . ?
C2 H2 0.9300 . ?
C3 N2 1.417(8) . ?
C3 N1 1.421(8) . ?
C3 H3 0.9300 . ?
C4 N2 1.323(8) . ?
C4 C5 1.359(9) . ?
C4 C9 1.441(9) . ?
C5 C6 1.360(8) . ?
C5 H5 0.9300 . ?
C6 C7 1.438(9) . ?
C6 H6 0.9300 . ?
C7 C8 1.387(9) . ?
C7 C10 1.515(8) . ?
C8 C9 1.391(9) . ?
C8 H8 0.9300 . ?
C9 H9 0.9300 . ?
C10 C15 1.395(9) . ?
C10 C11 1.399(9) . ?
C11 C12 1.385(8) . ?
C11 H11 0.9300 . ?
C12 C13 1.379(9) . ?
C12 H12 0.9300 . ?
C13 N3 1.376(9) 1_546 ?
C13 C14 1.379(10) . ?
C14 C15 1.388(9) . ?
C14 H14 0.9300 . ?
C15 H15 0.9300 . ?
C16 N3 1.406(8) . ?
C16 C17 1.420(8) . ?
C16 H16 0.9300 . ?
C17 N4 1.416(8) . ?
C17 H17 0.9300 . ?
C18 N3 1.381(8) . ?
C18 N4 1.403(9) . ?
C18 H18 0.9300 . ?
C19 C20 1.329(10) . ?
C19 N5 1.391(9) . ?
C19 H19 0.9300 . ?
C20 N6 1.426(9) . ?
C20 H20 0.9300 . ?
C21 N5 1.328(8) . ?
C21 N6 1.353(9) . ?
C21 H21 0.9300 . ?
C22 C23 1.373(9) . ?
C22 C27 1.379(8) . ?
C22 N6 1.423(9) . ?
C23 C24 1.358(10) . ?
C23 H23 0.9300 . ?
C24 C25 1.423(10) . ?
C24 H24 0.9300 . ?
C25 C26 1.388(10) . ?
C25 C28 1.468(10) . ?
C26 C27 1.388(9) . ?
C26 H26 0.9300 . ?
C27 H27 0.9300 . ?
C28 C29 1.358(9) . ?
C28 C33 1.397(9) . ?
C29 C30 1.410(9) . ?
C29 H29 0.9300 . ?
C30 C31 1.368(10) . ?
C30 H30 0.9300 . ?
C31 C32 1.376(10) . ?
C31 N7 1.427(8) 1_564 ?
C32 C33 1.399(9) . ?
C32 H32 0.9300 . ?
C33 H33 0.9300 . ?
C34 N7 1.318(9) . ?
C34 C35 1.371(10) . ?
C34 H34 0.9300 . ?
C35 N8 1.450(9) . ?
C35 H35 0.9300 . ?
C36 N8 1.298(8) . ?
C36 N7 1.400(8) . ?
C36 H36 0.9300 . ?
C37 C38 1.315(9) . ?
C37 N9 1.382(9) . ?
C37 H37 0.9300 . ?
C38 N10 1.420(8) . ?
C38 H38 0.9300 . ?
C39 N9 1.326(8) . ?
C39 N10 1.362(8) . ?
C39 H39 0.9300 . ?
C40 N10 1.339(8) . ?
C40 C41 1.390(9) . ?
C40 C45 1.392(9) . ?
C41 C42 1.382(8) . ?
C41 H41 0.9300 . ?
C42 C43 1.381(9) . ?
C42 H42 0.9300 . ?
C43 C44 1.422(8) . ?
C43 C43 1.495(12) 2_565 ?
C44 C45 1.382(9) . ?
C44 H44 0.9300 . ?
C45 H45 0.9300 . ?
Cu1 N4 1.980(5) . ?
Cu1 N1 2.221(6) . ?
Cu1 S3 2.2894(19) . ?
Cu1 S1 2.300(2) . ?
Cu1 Mo1 2.6608(14) . ?
Cu2 N9 1.911(5) . ?
Cu2 S2 2.2520(18) . ?
Cu2 S1 2.270(2) . ?
Cu2 O1 2.406(5) 2_656 ?
Cu2 Mo1 2.6167(13) . ?
Cu3 N5 1.990(5) . ?
Cu3 N8 2.273(6) . ?
Cu3 S2 2.289(2) . ?
Cu3 S3 2.3133(19) . ?
Cu3 Mo1 2.6500(12) . ?
Mo1 O1 1.707(4) . ?
Mo1 S3 2.2517(19) . ?
Mo1 S1 2.2602(18) . ?
Mo1 S2 2.2813(19) . ?
N3 C13 1.376(9) 1_564 ?
N7 C31 1.427(8) 1_546 ?
O1 Cu2 2.406(5) 2_656 ?

loop_
_geom_torsion_atom_site_label_1
_geom_torsion_atom_site_label_2
_geom_torsion_atom_site_label_3
_geom_torsion_atom_site_label_4
_geom_torsion
_geom_torsion_site_symmetry_1
_geom_torsion_site_symmetry_2
_geom_torsion_site_symmetry_3
_geom_torsion_site_symmetry_4
_geom_torsion_publ_flag
N1 C1 C2 N2 2.0(9) . . . . ?
N2 C4 C5 C6 178.6(7) . . . . ?
C9 C4 C5 C6 -0.7(12) . . . . ?
C4 C5 C6 C7 1.9(11) . . . . ?
C5 C6 C7 C8 -2.4(10) . . . . ?
C5 C6 C7 C10 -178.6(6) . . . . ?
C6 C7 C8 C9 1.8(10) . . . . ?
C10 C7 C8 C9 178.1(6) . . . . ?
C7 C8 C9 C4 -0.6(11) . . . . ?
N2 C4 C9 C8 -179.2(7) . . . . ?
C5 C4 C9 C8 0.0(11) . . . . ?
C8 C7 C10 C15 11.4(9) . . . . ?
C6 C7 C10 C15 -172.4(6) . . . . ?
C8 C7 C10 C11 -170.7(6) . . . . ?
C6 C7 C10 C11 5.5(9) . . . . ?
C15 C10 C11 C12 -1.1(9) . . . . ?
C7 C10 C11 C12 -179.1(6) . . . . ?
C10 C11 C12 C13 2.3(10) . . . . ?
C11 C12 C13 N3 175.5(6) . . . 1_546 ?
C11 C12 C13 C14 -3.3(9) . . . . ?
N3 C13 C14 C15 -175.7(6) 1_546 . . . ?
C12 C13 C14 C15 3.0(10) . . . . ?
C13 C14 C15 C10 -1.7(10) . . . . ?
C11 C10 C15 C14 0.7(9) . . . . ?
C7 C10 C15 C14 178.7(6) . . . . ?
N3 C16 C17 N4 -0.5(7) . . . . ?
N5 C19 C20 N6 2.6(9) . . . . ?
C27 C22 C23 C24 1.5(13) . . . . ?
N6 C22 C23 C24 -178.0(8) . . . . ?
C22 C23 C24 C25 -1.7(14) . . . . ?
C23 C24 C25 C26 0.5(13) . . . . ?
C23 C24 C25 C28 -178.9(8) . . . . ?
C24 C25 C26 C27 0.9(12) . . . . ?
C28 C25 C26 C27 -179.7(7) . . . . ?
C23 C22 C27 C26 -0.1(12) . . . . ?
N6 C22 C27 C26 179.3(7) . . . . ?
C25 C26 C27 C22 -1.1(12) . . . . ?
C26 C25 C28 C29 154.8(8) . . . . ?
C24 C25 C28 C29 -25.9(12) . . . . ?
C26 C25 C28 C33 -20.1(12) . . . . ?
C24 C25 C28 C33 159.2(8) . . . . ?
C33 C28 C29 C30 -0.2(12) . . . . ?
C25 C28 C29 C30 -175.5(7) . . . . ?
C28 C29 C30 C31 1.1(12) . . . . ?
C29 C30 C31 C32 -1.3(11) . . . . ?
C29 C30 C31 N7 173.8(7) . . . 1_564 ?
C30 C31 C32 C33 0.7(11) . . . . ?
N7 C31 C32 C33 -174.4(6) 1_564 . . . ?
C29 C28 C33 C32 -0.4(11) . . . . ?
C25 C28 C33 C32 174.6(7) . . . . ?
C31 C32 C33 C28 0.2(10) . . . . ?
N7 C34 C35 N8 -3.4(9) . . . . ?
N9 C37 C38 N10 -0.7(8) . . . . ?
N10 C40 C41 C42 172.6(6) . . . . ?
C45 C40 C41 C42 -0.8(9) . . . . ?
C40 C41 C42 C43 -0.4(10) . . . . ?
C41 C42 C43 C44 2.0(9) . . . . ?
C41 C42 C43 C43 -180.0(7) . . . 2_565 ?
C42 C43 C44 C45 -2.5(9) . . . . ?
C43 C43 C44 C45 179.5(7) 2_565 . . . ?
C43 C44 C45 C40 1.4(10) . . . . ?
N10 C40 C45 C44 -173.1(6) . . . . ?
C41 C40 C45 C44 0.3(9) . . . . ?
S2 Cu2 Mo1 O1 -93.90(18) . . . . ?
S1 Cu2 Mo1 O1 95.61(18) . . . . ?
O1 Cu2 Mo1 O1 0.7(3) 2_656 . . . ?
S2 Cu2 Mo1 S3 85.60(9) . . . . ?
S1 Cu2 Mo1 S3 -84.89(9) . . . . ?
O1 Cu2 Mo1 S3 -179.78(12) 2_656 . . . ?
S2 Cu2 Mo1 S1 170.49(8) . . . . ?
O1 Cu2 Mo1 S1 -94.89(12) 2_656 . . . ?
S1 Cu2 Mo1 S2 -170.49(8) . . . . ?
O1 Cu2 Mo1 S2 94.62(12) 2_656 . . . ?
S2 Cu2 Mo1 Cu3 33.70(6) . . . . ?
S1 Cu2 Mo1 Cu3 -136.79(6) . . . . ?
O1 Cu2 Mo1 Cu3 128.32(11) 2_656 . . . ?
S2 Cu2 Mo1 Cu1 138.00(6) . . . . ?
S1 Cu2 Mo1 Cu1 -32.49(6) . . . . ?
O1 Cu2 Mo1 Cu1 -127.38(11) 2_656 . . . ?
N5 Cu3 Mo1 O1 -179.4(4) . . . . ?
N8 Cu3 Mo1 O1 -1.8(2) . . . . ?
S2 Cu3 Mo1 O1 95.35(18) . . . . ?
S3 Cu3 Mo1 O1 -98.06(18) . . . . ?
N5 Cu3 Mo1 S3 -81.3(4) . . . . ?
N8 Cu3 Mo1 S3 96.23(17) . . . . ?
S2 Cu3 Mo1 S3 -166.59(8) . . . . ?
N5 Cu3 Mo1 S1 2.3(4) . . . . ?
N8 Cu3 Mo1 S1 179.81(17) . . . . ?
S2 Cu3 Mo1 S1 -83.01(9) . . . . ?
S3 Cu3 Mo1 S1 83.58(9) . . . . ?
N5 Cu3 Mo1 S2 85.3(4) . . . . ?
N8 Cu3 Mo1 S2 -97.18(17) . . . . ?
S3 Cu3 Mo1 S2 166.59(8) . . . . ?
N5 Cu3 Mo1 Cu2 51.8(4) . . . . ?
N8 Cu3 Mo1 Cu2 -130.66(16) . . . . ?
S2 Cu3 Mo1 Cu2 -33.48(6) . . . . ?
S3 Cu3 Mo1 Cu2 133.11(6) . . . . ?
N5 Cu3 Mo1 Cu1 -51.0(4) . . . . ?
N8 Cu3 Mo1 Cu1 126.50(16) . . . . ?
S2 Cu3 Mo1 Cu1 -136.32(6) . . . . ?
S3 Cu3 Mo1 Cu1 30.27(6) . . . . ?
N4 Cu1 Mo1 O1 179.7(4) . . . . ?
N1 Cu1 Mo1 O1 -5.1(2) . . . . ?
S3 Cu1 Mo1 O1 98.18(18) . . . . ?
S1 Cu1 Mo1 O1 -97.31(18) . . . . ?
N4 Cu1 Mo1 S3 81.5(4) . . . . ?
N1 Cu1 Mo1 S3 -103.26(15) . . . . ?
S1 Cu1 Mo1 S3 164.51(8) . . . . ?
N4 Cu1 Mo1 S1 -83.0(4) . . . . ?
N1 Cu1 Mo1 S1 92.23(15) . . . . ?
S3 Cu1 Mo1 S1 -164.51(8) . . . . ?
N4 Cu1 Mo1 S2 -1.1(4) . . . . ?
N1 Cu1 Mo1 S2 174.09(15) . . . . ?
S3 Cu1 Mo1 S2 -82.65(9) . . . . ?
S1 Cu1 Mo1 S2 81.86(9) . . . . ?
N4 Cu1 Mo1 Cu2 -50.5(4) . . . . ?
N1 Cu1 Mo1 Cu2 124.67(14) . . . . ?
S3 Cu1 Mo1 Cu2 -132.07(6) . . . . ?
S1 Cu1 Mo1 Cu2 32.43(6) . . . . ?
N4 Cu1 Mo1 Cu3 50.9(4) . . . . ?
N1 Cu1 Mo1 Cu3 -133.87(14) . . . . ?
S3 Cu1 Mo1 Cu3 -30.60(6) . . . . ?
S1 Cu1 Mo1 Cu3 133.90(7) . . . . ?
N2 C3 N1 C1 0.2(7) . . . . ?
N2 C3 N1 Cu1 179.1(4) . . . . ?
C2 C1 N1 C3 -1.3(8) . . . . ?
C2 C1 N1 Cu1 -179.9(5) . . . . ?
N4 Cu1 N1 C3 -171.4(4) . . . . ?
S3 Cu1 N1 C3 -44.8(5) . . . . ?
S1 Cu1 N1 C3 65.4(4) . . . . ?
Mo1 Cu1 N1 C3 10.7(5) . . . . ?
N4 Cu1 N1 C1 7.0(7) . . . . ?
S3 Cu1 N1 C1 133.6(6) . . . . ?
S1 Cu1 N1 C1 -116.1(6) . . . . ?
Mo1 Cu1 N1 C1 -170.8(6) . . . . ?
C5 C4 N2 C2 -43.6(11) . . . . ?
C9 C4 N2 C2 135.7(7) . . . . ?
C5 C4 N2 C3 142.8(8) . . . . ?
C9 C4 N2 C3 -37.9(11) . . . . ?
C1 C2 N2 C4 -176.9(7) . . . . ?
C1 C2 N2 C3 -1.8(8) . . . . ?
N1 C3 N2 C4 175.2(7) . . . . ?
N1 C3 N2 C2 1.0(7) . . . . ?
N4 C18 N3 C13 -179.0(6) . . . 1_564 ?
N4 C18 N3 C16 -1.1(8) . . . . ?
C17 C16 N3 C13 179.0(6) . . . 1_564 ?
C17 C16 N3 C18 1.0(7) . . . . ?
N3 C18 N4 C17 0.7(8) . . . . ?
N3 C18 N4 Cu1 174.6(4) . . . . ?
C16 C17 N4 C18 -0.1(8) . . . . ?
C16 C17 N4 Cu1 -173.7(5) . . . . ?
N1 Cu1 N4 C18 -178.0(5) . . . . ?
S3 Cu1 N4 C18 62.2(6) . . . . ?
S1 Cu1 N4 C18 -68.9(6) . . . . ?
Mo1 Cu1 N4 C18 -2.8(9) . . . . ?
N1 Cu1 N4 C17 -5.4(6) . . . . ?
S3 Cu1 N4 C17 -125.2(5) . . . . ?
S1 Cu1 N4 C17 103.6(6) . . . . ?
Mo1 Cu1 N4 C17 169.8(4) . . . . ?
N6 C21 N5 C19 10.9(9) . . . . ?
N6 C21 N5 Cu3 175.7(5) . . . . ?
C20 C19 N5 C21 -8.2(9) . . . . ?
C20 C19 N5 Cu3 -174.1(5) . . . . ?
N8 Cu3 N5 C21 168.5(6) . . . . ?
S2 Cu3 N5 C21 54.9(7) . . . . ?
S3 Cu3 N5 C21 -79.2(7) . . . . ?
Mo1 Cu3 N5 C21 -14.0(9) . . . . ?
N8 Cu3 N5 C19 -29.1(6) . . . . ?
S2 Cu3 N5 C19 -142.7(5) . . . . ?
S3 Cu3 N5 C19 83.2(6) . . . . ?
Mo1 Cu3 N5 C19 148.3(5) . . . . ?
N5 C21 N6 C22 -175.8(7) . . . . ?
N5 C21 N6 C20 -9.3(9) . . . . ?
C23 C22 N6 C21 179.0(8) . . . . ?
C27 C22 N6 C21 -0.4(13) . . . . ?
C23 C22 N6 C20 15.4(12) . . . . ?
C27 C22 N6 C20 -164.0(8) . . . . ?
C19 C20 N6 C21 3.8(9) . . . . ?
C19 C20 N6 C22 170.5(7) . . . . ?
C35 C34 N7 C36 0.0(9) . . . . ?
C35 C34 N7 C31 -174.7(7) . . . 1_546 ?
N8 C36 N7 C34 4.1(9) . . . . ?
N8 C36 N7 C31 178.5(6) . . . 1_546 ?
N7 C36 N8 C35 -5.9(8) . . . . ?
N7 C36 N8 Cu3 -168.0(4) . . . . ?
C34 C35 N8 C36 5.5(8) . . . . ?
C34 C35 N8 Cu3 167.1(5) . . . . ?
N5 Cu3 N8 C36 -160.5(6) . . . . ?
S2 Cu3 N8 C36 -35.0(6) . . . . ?
S3 Cu3 N8 C36 75.2(6) . . . . ?
Mo1 Cu3 N8 C36 20.6(6) . . . . ?
N5 Cu3 N8 C35 42.1(6) . . . . ?
S2 Cu3 N8 C35 167.6(5) . . . . ?
S3 Cu3 N8 C35 -82.3(5) . . . . ?
Mo1 Cu3 N8 C35 -136.8(5) . . . . ?
N10 C39 N9 C37 -1.4(7) . . . . ?
N10 C39 N9 Cu2 -172.8(4) . . . . ?
C38 C37 N9 C39 1.3(8) . . . . ?
C38 C37 N9 Cu2 172.5(5) . . . . ?
S2 Cu2 N9 C39 -90.3(6) . . . . ?
S1 Cu2 N9 C39 85.4(6) . . . . ?
O1 Cu2 N9 C39 177.7(6) 2_656 . . . ?
S2 Cu2 N9 C37 100.7(6) . . . . ?
S1 Cu2 N9 C37 -83.6(6) . . . . ?
O1 Cu2 N9 C37 8.7(6) 2_656 . . . ?
C41 C40 N10 C39 -145.7(6) . . . . ?
C45 C40 N10 C39 27.7(9) . . . . ?
C41 C40 N10 C38 34.3(9) . . . . ?
C45 C40 N10 C38 -152.3(6) . . . . ?
N9 C39 N10 C40 -179.0(6) . . . . ?
N9 C39 N10 C38 1.0(7) . . . . ?
C37 C38 N10 C40 179.8(6) . . . . ?
C37 C38 N10 C39 -0.2(7) . . . . ?
S3 Mo1 O1 Cu2 178.8(5) . . . 2_656 ?
S1 Mo1 O1 Cu2 58.7(5) . . . 2_656 ?
S2 Mo1 O1 Cu2 -60.6(5) . . . 2_656 ?
Cu2 Mo1 O1 Cu2 -1.6(6) . . . 2_656 ?
Cu3 Mo1 O1 Cu2 -120.0(5) . . . 2_656 ?
Cu1 Mo1 O1 Cu2 118.7(5) . . . 2_656 ?
O1 Mo1 S1 Cu2 -111.62(17) . . . . ?
S3 Mo1 S1 Cu2 126.56(6) . . . . ?
S2 Mo1 S1 Cu2 8.13(7) . . . . ?
Cu3 Mo1 S1 Cu2 66.82(8) . . . . ?
Cu1 Mo1 S1 Cu2 139.86(7) . . . . ?
O1 Mo1 S1 Cu1 108.52(17) . . . . ?
S3 Mo1 S1 Cu1 -13.29(7) . . . . ?
S2 Mo1 S1 Cu1 -131.73(6) . . . . ?
Cu2 Mo1 S1 Cu1 -139.86(7) . . . . ?
Cu3 Mo1 S1 Cu1 -73.04(7) . . . . ?
N9 Cu2 S1 Mo1 175.4(2) . . . . ?
S2 Cu2 S1 Mo1 -8.27(7) . . . . ?
O1 Cu2 S1 Mo1 85.80(11) 2_656 . . . ?
N9 Cu2 S1 Cu1 -136.2(2) . . . . ?
S2 Cu2 S1 Cu1 40.15(11) . . . . ?
O1 Cu2 S1 Cu1 134.22(13) 2_656 . . . ?
Mo1 Cu2 S1 Cu1 48.42(7) . . . . ?
N4 Cu1 S1 Mo1 149.6(2) . . . . ?
N1 Cu1 S1 Mo1 -99.57(14) . . . . ?
S3 Cu1 S1 Mo1 12.88(7) . . . . ?
N4 Cu1 S1 Cu2 101.4(2) . . . . ?
N1 Cu1 S1 Cu2 -147.68(16) . . . . ?
S3 Cu1 S1 Cu2 -35.23(11) . . . . ?
Mo1 Cu1 S1 Cu2 -48.11(7) . . . . ?
N9 Cu2 S2 Mo1 -175.6(2) . . . . ?
S1 Cu2 S2 Mo1 8.20(7) . . . . ?
O1 Cu2 S2 Mo1 -85.99(12) 2_656 . . . ?
N9 Cu2 S2 Cu3 134.9(2) . . . . ?
S1 Cu2 S2 Cu3 -41.30(11) . . . . ?
O1 Cu2 S2 Cu3 -135.49(14) 2_656 . . . ?
Mo1 Cu2 S2 Cu3 -49.50(7) . . . . ?
O1 Mo1 S2 Cu2 112.21(16) . . . . ?
S3 Mo1 S2 Cu2 -126.09(6) . . . . ?
S1 Mo1 S2 Cu2 -8.20(7) . . . . ?
Cu3 Mo1 S2 Cu2 -137.78(7) . . . . ?
Cu1 Mo1 S2 Cu2 -67.00(7) . . . . ?
O1 Mo1 S2 Cu3 -110.01(16) . . . . ?
S3 Mo1 S2 Cu3 11.69(7) . . . . ?
S1 Mo1 S2 Cu3 129.58(6) . . . . ?
Cu2 Mo1 S2 Cu3 137.78(7) . . . . ?
Cu1 Mo1 S2 Cu3 70.78(7) . . . . ?
N5 Cu3 S2 Cu2 -100.81(19) . . . . ?
N8 Cu3 S2 Cu2 144.15(16) . . . . ?
S3 Cu3 S2 Cu2 38.13(11) . . . . ?
Mo1 Cu3 S2 Cu2 49.35(7) . . . . ?
N5 Cu3 S2 Mo1 -150.16(18) . . . . ?
N8 Cu3 S2 Mo1 94.80(15) . . . . ?
S3 Cu3 S2 Mo1 -11.22(6) . . . . ?
O1 Mo1 S3 Cu1 -108.03(16) . . . . ?
S1 Mo1 S3 Cu1 13.33(7) . . . . ?
S2 Mo1 S3 Cu1 131.36(6) . . . . ?
Cu2 Mo1 S3 Cu1 72.44(7) . . . . ?
Cu3 Mo1 S3 Cu1 142.92(7) . . . . ?
O1 Mo1 S3 Cu3 109.05(16) . . . . ?
S1 Mo1 S3 Cu3 -129.59(6) . . . . ?
S2 Mo1 S3 Cu3 -11.56(7) . . . . ?
Cu2 Mo1 S3 Cu3 -70.48(7) . . . . ?
Cu1 Mo1 S3 Cu3 -142.92(7) . . . . ?
N4 Cu1 S3 Mo1 -149.8(2) . . . . ?
N1 Cu1 S3 Mo1 93.21(15) . . . . ?
S1 Cu1 S3 Mo1 -12.91(7) . . . . ?
N4 Cu1 S3 Cu3 -103.6(2) . . . . ?
N1 Cu1 S3 Cu3 139.43(17) . . . . ?
S1 Cu1 S3 Cu3 33.31(11) . . . . ?
Mo1 Cu1 S3 Cu3 46.22(7) . . . . ?
N5 Cu3 S3 Mo1 150.66(19) . . . . ?
N8 Cu3 S3 Mo1 -95.14(15) . . . . ?
S2 Cu3 S3 Mo1 11.37(7) . . . . ?
N5 Cu3 S3 Cu1 104.2(2) . . . . ?
N8 Cu3 S3 Cu1 -141.63(16) . . . . ?
S2 Cu3 S3 Cu1 -35.12(11) . . . . ?
Mo1 Cu3 S3 Cu1 -46.49(8) . . . . ?
